data_1509670
loop_
_publ_author_name
'Chang, F.M.'
'Jansen, M.'

_publ_section_title
;
 Darstellung und Kristallstruktur von Ag2 Mn O4
;
_journal_name_full 'Zeitschrift fuer Anorganische und Allgemeine Chemie'
_journal_page_first 59
_journal_page_last 65
_journal_paper_doi 10.1002/zaac.19835071207
_journal_volume 507
_journal_year 1983
_chemical_formula_sum 'Ag2 Mn O4'
_space_group_IT_number 62
_symmetry_space_group_name_Hall '-P 2ac 2n'
_symmetry_space_group_name_H-M 'P n m a'
_cell_angle_alpha 90
_cell_angle_beta 90
_cell_angle_gamma 90
_cell_formula_units_Z 4
_cell_length_a 9.998
_cell_length_b 6.989
_cell_length_c 5.474
_cell_volume 382.501
_citation_journal_id_ASTM ZAACAB
_cod_data_source_file silver2-3_126.cif
_cod_data_source_block Ag2Mn1O4
_cod_original_cell_volume 382.5013
_cod_original_formula_sum 'Ag2 Mn1 O4'
_cod_database_code 1509670

loop_
_symmetry_equiv_pos_as_xyz
x,y,z
-x+1/2,-y,z+1/2
x+1/2,-y+1/2,-z+1/2
-x,y+1/2,-z
-x,-y,-z
x-1/2,y,-z-1/2
-x-1/2,y-1/2,z-1/2
x,-y-1/2,z

loop_
_atom_site_label
_atom_site_type_symbol
_atom_site_fract_x
_atom_site_fract_y
_atom_site_fract_z
_atom_site_occupancy
_atom_site_U_iso_or_equiv
Mn1 Mn+6 0.31969 0.25 0.01211 1 0.0
O2 O-2 0.86008 0.25 -0.215 1 0.0
Ag2 Ag+1 0.64029 0.25 0.00439 1 0.0
O1 O-2 0.65313 0.25 0.4385 1 0.0
Ag1 Ag+1 0.5 0.5 0.5 1 0.0
O3 O-2 0.8442 0.44239 0.3552 1 0.0
